data_4332571
loop_
_publ_author_name
'Godbole, Meenal D.'
'Roubeau, Olivier'
'Mills, Allison M.'
'Kooijman, Huub'
'Spek, Anthony L.'
'Bouwman, Elisabeth'

_publ_section_title
;
 High-Nuclearity Manganese and Iron Complexes with the Anionic Ligand
 Methyl Salicylimidate
;
_journal_issue 17
_journal_name_full 'Inorganic Chemistry'
_journal_page_first 6713
_journal_page_last 6722
_journal_paper_doi 10.1021/ic0605322
_journal_volume 45
_journal_year 2006
_chemical_compound_source 'see text'
_chemical_formula_moiety 'C62 H90 Cl2 Fe10 N6 O30'
_chemical_formula_sum 'C62 H90 Cl2 Fe10 N6 O30'
_chemical_formula_weight 2028.80
_chemical_name_systematic ' ?'
_space_group_IT_number 2
_symmetry_cell_setting triclinic
_symmetry_Int_Tables_number 2
_symmetry_space_group_name_Hall '-P 1'
_symmetry_space_group_name_H-M 'P -1'
_atom_sites_solution_hydrogens geom
_atom_sites_solution_primary direct
_atom_sites_solution_secondary difmap
_cell_angle_alpha 110.1462(11)
_cell_angle_beta 101.8144(11)
_cell_angle_gamma 92.868(2)
_cell_formula_units_Z 1
_cell_length_a 10.7152(3)
_cell_length_b 12.7086(3)
_cell_length_c 16.3521(6)
_cell_measurement_reflns_used 66323
_cell_measurement_temperature 150
_cell_measurement_theta_max 25.03
_cell_measurement_theta_min 1.02
_cell_volume 2028.54(11)
_computing_cell_refinement 'HKL2000 (Otwinowski & Minor, 1997)'
_computing_data_collection 'Nonius COLLECT (Nonius, 1998)'
_computing_data_reduction 'HKL2000 (Otwinowski & Minor, 1997)'
_computing_molecular_graphics 'PLATON (Spek, 2003)'
_computing_publication_material 'PLATON (Spek, 2003)'
_computing_structure_refinement 'SHELXL97 (Sheldrick, 1997)'
_computing_structure_solution 'SHELXS97 (Sheldrick, 1997)'
_diffrn_ambient_temperature 150
_diffrn_detector_area_resol_mean 18.4
_diffrn_measured_fraction_theta_full 0.997
_diffrn_measured_fraction_theta_max 0.997
_diffrn_measurement_device_type 'Nonius KappaCCD area detector'
_diffrn_measurement_method '\f scans and \w scans with \k offset'
_diffrn_radiation_monochromator graphite
_diffrn_radiation_probe x-ray
_diffrn_radiation_source 'Rotating Anode'
_diffrn_radiation_type MoK\a
_diffrn_radiation_wavelength 0.71073
_diffrn_reflns_av_R_equivalents 0.0506
_diffrn_reflns_av_sigmaI/netI 0.0578
_diffrn_reflns_limit_h_max 12
_diffrn_reflns_limit_h_min -12
_diffrn_reflns_limit_k_max 15
_diffrn_reflns_limit_k_min -15
_diffrn_reflns_limit_l_max 19
_diffrn_reflns_limit_l_min -19
_diffrn_reflns_number 23629
_diffrn_reflns_reduction_process ' ?'
_diffrn_reflns_theta_full 25.01
_diffrn_reflns_theta_max 25.01
_diffrn_reflns_theta_min 1.72
_diffrn_standards_number 0
_exptl_absorpt_coefficient_mu 1.879
_exptl_absorpt_correction_T_max 0.948
_exptl_absorpt_correction_T_min 0.822
_exptl_absorpt_correction_type multi-scan
_exptl_absorpt_process_details 'MULABS in PLATON (Spek, 2003)'
_exptl_crystal_colour red
_exptl_crystal_density_diffrn 1.661
_exptl_crystal_density_method 'Not Measured'
_exptl_crystal_description plate
_exptl_crystal_F_000 1038
_exptl_crystal_preparation 'recrystallized from methanol/THF/ether'
_exptl_crystal_size_max 0.240
_exptl_crystal_size_mid 0.210
_exptl_crystal_size_min 0.030
_refine_diff_density_max 0.504
_refine_diff_density_min -0.426
_refine_diff_density_rms 0.082
_refine_ls_extinction_method none
_refine_ls_goodness_of_fit_ref 1.054
_refine_ls_hydrogen_treatment constr
_refine_ls_matrix_type full
_refine_ls_number_parameters 496
_refine_ls_number_reflns 7128
_refine_ls_number_restraints 0
_refine_ls_restrained_S_all 1.054
_refine_ls_R_factor_all 0.0797
_refine_ls_R_factor_gt 0.0471
_refine_ls_shift/su_max 0.001
_refine_ls_shift/su_mean 0.000
_refine_ls_structure_factor_coef Fsqd
_refine_ls_weighting_details 'w=1/[\s^2^(F~o~^2^)+(0.0495P)^2^+1.27P] where P=(F~o~^2^+2Fc^2^)/3'
_refine_ls_weighting_scheme calc
_refine_ls_wR_factor_gt 0.1056
_refine_ls_wR_factor_ref 0.1155
_reflns_number_gt 4927
_reflns_number_total 7128
_reflns_threshold_expression I>2\s(I)
_cod_data_source_file ic0605322sup1.cif
_cod_data_source_block 5
_cod_depositor_comments
;
The following automatic conversions were performed:

'_symmetry_cell_setting' value 'Triclinic' changed to 'triclinic'
according to /home/saulius/struct/CIF-dictionaries/cif_core.dic
dictionary named 'cif_core.dic' version 2.4.2 from 2011-04-26.

Automatic conversion script
Id: cif_fix_values 1891 2012-01-12 08:04:46Z andrius 
;
_cod_database_code 4332571

loop_
_symmetry_equiv_pos_site_id
_symmetry_equiv_pos_as_xyz
1 x,y,z
2 -x,-y,-z

loop_
_atom_site_aniso_label
_atom_site_aniso_U_11
_atom_site_aniso_U_22
_atom_site_aniso_U_33
_atom_site_aniso_U_23
_atom_site_aniso_U_13
_atom_site_aniso_U_12
Fe1 0.0299(3) 0.0295(3) 0.0368(4) 0.0067(3) 0.0112(3) -0.0028(3)
Fe2 0.0282(3) 0.0303(3) 0.0341(4) 0.0022(3) 0.0067(3) -0.0032(3)
Fe3 0.0255(3) 0.0243(3) 0.0367(4) 0.0017(3) 0.0086(3) -0.0015(2)
Fe4 0.0210(3) 0.0235(3) 0.0334(4) 0.0033(3) 0.0066(3) -0.0023(2)
Fe5 0.0249(3) 0.0240(3) 0.0386(4) 0.0045(3) 0.0074(3) -0.0042(2)
Cl1 0.0449(7) 0.0408(7) 0.0612(9) 0.0051(6) 0.0173(6) 0.0046(5)
O1 0.0246(14) 0.0260(15) 0.0325(17) 0.0041(13) 0.0092(12) -0.0030(11)
O2 0.0193(13) 0.0227(14) 0.0338(17) 0.0047(13) 0.0060(12) -0.0013(11)
O17 0.0403(17) 0.0386(17) 0.043(2) 0.0080(15) 0.0196(15) -0.0022(14)
O20 0.102(3) 0.040(2) 0.087(3) 0.032(2) 0.054(2) 0.0252(19)
O37 0.0335(16) 0.0359(17) 0.0352(19) -0.0033(15) 0.0007(13) -0.0058(13)
O40 0.065(2) 0.077(3) 0.057(3) -0.006(2) 0.027(2) 0.009(2)
O57 0.0349(16) 0.0304(16) 0.045(2) 0.0092(15) 0.0049(14) -0.0106(13)
O60 0.0318(16) 0.0466(19) 0.047(2) 0.0133(16) 0.0011(15) -0.0128(14)
O71 0.0371(16) 0.0395(17) 0.0327(19) 0.0087(14) 0.0047(14) -0.0062(13)
O81 0.0237(14) 0.0262(15) 0.0363(18) 0.0069(13) 0.0077(12) 0.0017(12)
O91 0.0224(14) 0.0306(15) 0.0415(19) 0.0061(14) 0.0097(13) -0.0034(12)
O101 0.0301(15) 0.0257(15) 0.0347(18) 0.0018(13) 0.0055(13) -0.0066(12)
O111 0.0228(14) 0.0296(15) 0.0303(17) 0.0004(13) 0.0018(12) -0.0004(12)
O121 0.0230(14) 0.0280(15) 0.0368(18) 0.0036(13) 0.0098(12) 0.0011(12)
O131 0.0308(15) 0.0225(15) 0.0350(17) 0.0052(13) 0.0086(13) 0.0023(12)
N19 0.040(2) 0.0280(19) 0.041(2) 0.0136(17) 0.0211(18) 0.0093(16)
N39 0.036(2) 0.047(2) 0.041(3) 0.005(2) 0.0129(18) 0.0028(18)
N59 0.0274(18) 0.0270(18) 0.043(2) 0.0080(17) 0.0084(16) -0.0054(15)
C11 0.042(3) 0.037(3) 0.031(3) 0.008(2) 0.009(2) 0.002(2)
C12 0.037(2) 0.038(3) 0.042(3) 0.016(2) 0.010(2) 0.005(2)
C13 0.057(3) 0.041(3) 0.052(3) 0.019(2) 0.020(3) 0.008(2)
C14 0.055(3) 0.057(3) 0.063(4) 0.028(3) 0.030(3) 0.012(3)
C15 0.054(3) 0.055(3) 0.054(3) 0.022(3) 0.029(3) 0.018(3)
C16 0.051(3) 0.037(3) 0.057(3) 0.019(2) 0.023(3) 0.015(2)
C18 0.054(3) 0.034(3) 0.040(3) 0.009(2) 0.012(2) 0.004(2)
C21 0.141(6) 0.042(3) 0.127(6) 0.041(4) 0.086(5) 0.044(4)
C31 0.045(3) 0.035(3) 0.036(3) 0.013(2) 0.001(2) -0.001(2)
C32 0.053(3) 0.037(3) 0.031(3) 0.008(2) 0.009(2) -0.001(2)
C33 0.071(4) 0.044(3) 0.035(3) 0.007(2) 0.021(3) 0.000(3)
C34 0.082(4) 0.045(3) 0.041(3) -0.001(3) 0.005(3) -0.019(3)
C35 0.058(3) 0.050(3) 0.052(4) 0.003(3) -0.002(3) -0.018(3)
C36 0.038(3) 0.043(3) 0.050(3) 0.007(2) 0.004(2) -0.006(2)
C38 0.054(3) 0.049(3) 0.041(3) 0.007(3) 0.023(3) 0.006(2)
C41 0.061(4) 0.111(5) 0.095(5) -0.010(4) 0.042(4) 0.014(4)
C51 0.034(2) 0.027(2) 0.048(3) 0.003(2) 0.018(2) -0.005(2)
C52 0.037(2) 0.038(3) 0.039(3) 0.012(2) 0.014(2) -0.008(2)
C53 0.062(3) 0.043(3) 0.041(3) 0.008(2) 0.003(2) -0.021(2)
C54 0.078(4) 0.044(3) 0.053(4) 0.004(3) 0.004(3) -0.030(3)
C55 0.064(3) 0.034(3) 0.070(4) 0.015(3) 0.023(3) -0.008(3)
C56 0.042(3) 0.035(3) 0.059(3) 0.013(2) 0.012(2) -0.005(2)
C58 0.022(2) 0.044(3) 0.035(3) 0.005(2) 0.010(2) -0.004(2)
C61 0.034(3) 0.060(3) 0.050(3) 0.019(3) 0.005(2) -0.001(2)
C72 0.058(3) 0.058(3) 0.042(3) 0.017(3) 0.002(3) -0.005(3)
C82 0.041(3) 0.042(3) 0.056(3) 0.012(3) 0.012(2) 0.004(2)
C92 0.022(2) 0.054(3) 0.055(3) 0.017(3) 0.015(2) -0.002(2)
C102 0.040(2) 0.027(2) 0.045(3) 0.000(2) 0.010(2) -0.007(2)
C112 0.036(3) 0.049(3) 0.065(4) 0.013(3) 0.011(2) 0.006(2)
C122 0.024(2) 0.045(3) 0.052(3) 0.008(2) 0.014(2) -0.003(2)
C132 0.046(3) 0.027(2) 0.066(4) 0.011(2) 0.017(2) 0.011(2)

loop_
_atom_site_label
_atom_site_type_symbol
_atom_site_thermal_displace_type
_atom_site_fract_x
_atom_site_fract_y
_atom_site_fract_z
_atom_site_occupancy
_atom_site_U_iso_or_equiv
_atom_site_calc_flag
_atom_site_refinement_flags
Fe1 Fe Uani 0.56653(5) 0.04948(5) 0.29123(4) 1.000 0.0333(2) . .
Fe2 Fe Uani 0.33069(5) -0.12865(5) 0.22755(4) 1.000 0.0338(2) . .
Fe3 Fe Uani 0.51288(5) -0.19980(5) 0.37036(4) 1.000 0.0314(2) . .
Fe4 Fe Uani 0.40989(5) 0.02876(4) 0.42944(4) 1.000 0.0280(2) . .
Fe5 Fe Uani 0.65213(5) 0.21764(5) 0.49683(4) 1.000 0.0313(2) . .
Cl1 Cl Uani 0.63212(11) -0.30870(10) 0.27887(9) 1.000 0.0519(4) . .
O1 O Uani 0.4966(2) -0.0666(2) 0.33032(18) 1.000 0.0293(9) . .
O2 O Uani 0.4263(2) -0.0988(2) 0.46886(17) 1.000 0.0270(9) . .
O17 O Uani 0.6565(3) -0.0300(2) 0.2031(2) 1.000 0.0412(10) . .
O20 O Uani 0.6933(4) 0.3004(3) 0.1930(3) 1.000 0.0684(16) . .
O37 O Uani 0.1717(3) -0.1864(2) 0.13996(19) 1.000 0.0408(10) . .
O40 O Uani 0.4361(3) -0.3605(3) -0.0062(2) 1.000 0.0726(16) . .
O57 O Uani 0.7233(3) 0.3474(2) 0.4786(2) 1.000 0.0392(10) . .
O60 O Uani 1.0133(3) 0.3274(3) 0.6927(2) 1.000 0.0447(11) . .
O71 O Uani 0.3906(3) 0.0100(2) 0.20717(19) 1.000 0.0386(10) . .
O81 O Uani 0.4847(2) 0.1575(2) 0.39117(18) 1.000 0.0299(9) . .
O91 O Uani 0.7155(2) 0.1079(2) 0.39689(19) 1.000 0.0333(9) . .
O101 O Uani 0.3458(2) -0.2509(2) 0.27643(18) 1.000 0.0334(9) . .
O111 O Uani 0.2524(2) -0.0312(2) 0.32926(18) 1.000 0.0312(9) . .
O121 O Uani 0.6676(2) -0.1268(2) 0.47733(18) 1.000 0.0311(9) . .
O131 O Uani 0.4545(2) -0.3078(2) 0.42359(18) 1.000 0.0308(9) . .
N19 N Uani 0.5992(3) 0.1886(3) 0.2536(2) 1.000 0.0341(11) . .
N39 N Uani 0.4193(3) -0.2205(3) 0.1262(3) 1.000 0.0438(14) . .
N59 N Uani 0.8194(3) 0.2370(3) 0.5928(2) 1.000 0.0341(11) . .
C11 C Uani 0.7420(4) 0.0089(4) 0.1677(3) 1.000 0.0379(17) . .
C12 C Uani 0.7536(4) 0.1193(4) 0.1658(3) 1.000 0.0385(16) . .
C13 C Uani 0.8501(4) 0.1520(4) 0.1286(3) 1.000 0.0483(17) . .
C14 C Uani 0.9328(5) 0.0793(4) 0.0957(4) 1.000 0.0540(19) . .
C15 C Uani 0.9211(4) -0.0287(4) 0.0972(3) 1.000 0.0508(17) . .
C16 C Uani 0.8258(4) -0.0637(4) 0.1311(3) 1.000 0.0459(17) . .
C18 C Uani 0.6750(4) 0.2038(4) 0.2078(3) 1.000 0.0438(17) . .
C21 C Uani 0.6287(6) 0.3926(4) 0.2384(5) 1.000 0.091(3) . .
C31 C Uani 0.1389(4) -0.2737(4) 0.0622(3) 1.000 0.0402(17) . .
C32 C Uani 0.2299(4) -0.3313(4) 0.0161(3) 1.000 0.0419(17) . .
C33 C Uani 0.1829(5) -0.4239(4) -0.0652(3) 1.000 0.0510(19) . .
C34 C Uani 0.0537(6) -0.4578(4) -0.0994(4) 1.000 0.0630(19) . .
C35 C Uani -0.0340(5) -0.4026(4) -0.0546(4) 1.000 0.0608(19) . .
C36 C Uani 0.0077(4) -0.3130(4) 0.0246(3) 1.000 0.0477(17) . .
C38 C Uani 0.3685(5) -0.2981(4) 0.0512(3) 1.000 0.0487(17) . .
C41 C Uani 0.5753(5) -0.3365(6) 0.0212(4) 1.000 0.098(3) . .
C51 C Uani 0.8149(4) 0.4308(3) 0.5333(3) 1.000 0.0383(14) . .
C52 C Uani 0.9073(4) 0.4235(4) 0.6061(3) 1.000 0.0382(16) . .
C53 C Uani 0.9998(5) 0.5180(4) 0.6589(3) 1.000 0.0531(17) . .
C54 C Uani 1.0000(5) 0.6163(4) 0.6410(4) 1.000 0.065(2) . .
C55 C Uani 0.9109(5) 0.6232(4) 0.5692(4) 1.000 0.0565(19) . .
C56 C Uani 0.8208(4) 0.5326(4) 0.5155(3) 1.000 0.0468(17) . .
C58 C Uani 0.9105(4) 0.3221(4) 0.6290(3) 1.000 0.0360(16) . .
C61 C Uani 1.0286(4) 0.2338(4) 0.7211(3) 1.000 0.0493(17) . .
C72 C Uani 0.3601(5) 0.0203(4) 0.1216(3) 1.000 0.0550(17) . .
C82 C Uani 0.4057(4) 0.2405(4) 0.3755(3) 1.000 0.0479(17) . .
C92 C Uani 0.8459(4) 0.1195(4) 0.3903(3) 1.000 0.0438(16) . .
C102 C Uani 0.2930(4) -0.3661(3) 0.2281(3) 1.000 0.0413(14) . .
C112 C Uani 0.1527(4) 0.0334(4) 0.3062(4) 1.000 0.0522(19) . .
C122 C Uani 0.7936(4) -0.1070(4) 0.4671(3) 1.000 0.0424(16) . .
C132 C Uani 0.4762(4) -0.4220(3) 0.4056(3) 1.000 0.0471(18) . .
H10A H Uiso 0.21180 -0.37010 0.18590 1.000 0.0620 calc R
H10B H Uiso 0.27700 -0.40160 0.27020 1.000 0.0620 calc R
H10C H Uiso 0.35360 -0.40580 0.19500 1.000 0.0620 calc R
H11A H Uiso 0.15710 0.10320 0.35750 1.000 0.0780 calc R
H11B H Uiso 0.06840 -0.01140 0.29060 1.000 0.0780 calc R
H11C H Uiso 0.16520 0.05230 0.25490 1.000 0.0780 calc R
H12A H Uiso 0.84260 -0.04320 0.51940 1.000 0.0640 calc R
H12B H Uiso 0.78930 -0.08920 0.41290 1.000 0.0640 calc R
H12C H Uiso 0.83620 -0.17470 0.46180 1.000 0.0640 calc R
H13 H Uiso 0.85750 0.22580 0.12660 1.000 0.0580 calc R
H13A H Uiso 0.51780 -0.44690 0.35530 1.000 0.0710 calc R
H13B H Uiso 0.39390 -0.46980 0.39030 1.000 0.0710 calc R
H13C H Uiso 0.53200 -0.42820 0.45890 1.000 0.0710 calc R
H14 H Uiso 0.99810 0.10290 0.07190 1.000 0.0650 calc R
H15 H Uiso 0.97900 -0.07920 0.07470 1.000 0.0610 calc R
H16 H Uiso 0.81710 -0.13920 0.12940 1.000 0.0550 calc R
H19 H Uiso 0.55370 0.24400 0.27240 1.000 0.0410 calc R
H21A H Uiso 0.53550 0.36930 0.21960 1.000 0.1370 calc R
H21B H Uiso 0.64930 0.45830 0.22300 1.000 0.1370 calc R
H21C H Uiso 0.65750 0.41250 0.30340 1.000 0.1370 calc R
H33 H Uiso 0.24200 -0.46330 -0.09660 1.000 0.0620 calc R
H34 H Uiso 0.02410 -0.51990 -0.15450 1.000 0.0750 calc R
H35 H Uiso -0.12350 -0.42680 -0.07890 1.000 0.0730 calc R
H36 H Uiso -0.05380 -0.27640 0.05490 1.000 0.0570 calc R
H39 H Uiso 0.50310 -0.20270 0.13730 1.000 0.0520 calc R
H41A H Uiso 0.60260 -0.26320 0.01850 1.000 0.1470 calc R
H41B H Uiso 0.61280 -0.39580 -0.01920 1.000 0.1470 calc R
H41C H Uiso 0.60470 -0.33430 0.08270 1.000 0.1470 calc R
H53 H Uiso 1.06290 0.51390 0.70750 1.000 0.0630 calc R
H54 H Uiso 1.06180 0.67980 0.67820 1.000 0.0790 calc R
H55 H Uiso 0.91240 0.69110 0.55720 1.000 0.0680 calc R
H56 H Uiso 0.76130 0.53780 0.46570 1.000 0.0560 calc R
H59 H Uiso 0.83040 0.18020 0.61150 1.000 0.0410 calc R
H61A H Uiso 0.95900 0.22390 0.74950 1.000 0.0740 calc R
H61B H Uiso 1.11150 0.24790 0.76430 1.000 0.0740 calc R
H61C H Uiso 1.02590 0.16520 0.66910 1.000 0.0740 calc R
H72A H Uiso 0.41880 -0.01830 0.08600 1.000 0.0820 calc R
H72B H Uiso 0.36910 0.10050 0.12920 1.000 0.0820 calc R
H72C H Uiso 0.27140 -0.01410 0.09070 1.000 0.0820 calc R
H82A H Uiso 0.35370 0.26210 0.42000 1.000 0.0720 calc R
H82B H Uiso 0.34890 0.20840 0.31520 1.000 0.0720 calc R
H82C H Uiso 0.46080 0.30740 0.38050 1.000 0.0720 calc R
H92A H Uiso 0.86020 0.05260 0.34260 1.000 0.0660 calc R
H92B H Uiso 0.90340 0.12680 0.44750 1.000 0.0660 calc R
H92C H Uiso 0.86350 0.18700 0.37640 1.000 0.0660 calc R

loop_
_atom_type_symbol
_atom_type_description
_atom_type_scat_dispersion_real
_atom_type_scat_dispersion_imag
_atom_type_scat_source
O O 0.0106 0.0060 'International Tables Vol C Tables 4.2.6.8 and 6.1.1.4'
N N 0.0061 0.0033 'International Tables Vol C Tables 4.2.6.8 and 6.1.1.4'
Fe Fe 0.3463 0.8444 'International Tables Vol C Tables 4.2.6.8 and 6.1.1.4'
Cl Cl 0.1484 0.1585 'International Tables Vol C Tables 4.2.6.8 and 6.1.1.4'
H H 0.0000 0.0000 'International Tables Vol C Tables 4.2.6.8 and 6.1.1.4'
C C 0.0033 0.0016 'International Tables Vol C Tables 4.2.6.8 and 6.1.1.4'

loop_
_geom_angle_atom_site_label_1
_geom_angle_atom_site_label_2
_geom_angle_atom_site_label_3
_geom_angle
_geom_angle_site_symmetry_1
_geom_angle_site_symmetry_3
_geom_angle_publ_flag
O1 Fe1 O17 104.97(12) . . yes
O1 Fe1 O71 81.84(11) . . yes
O1 Fe1 O81 82.33(11) . . yes
O1 Fe1 O91 93.96(11) . . yes
O1 Fe1 N19 166.16(12) . . yes
O17 Fe1 O71 96.12(13) . . yes
O17 Fe1 O81 171.99(12) . . yes
O17 Fe1 O91 98.38(12) . . yes
O17 Fe1 N19 86.32(12) . . yes
O71 Fe1 O81 88.10(11) . . yes
O71 Fe1 O91 165.49(12) . . yes
O71 Fe1 N19 89.11(12) . . yes
O81 Fe1 O91 77.56(10) . . yes
O81 Fe1 N19 86.95(12) . . yes
O91 Fe1 N19 92.25(12) . . yes
O1 Fe2 O37 175.62(12) . . yes
O1 Fe2 O71 79.49(12) . . yes
O1 Fe2 O101 77.74(11) . . yes
O1 Fe2 O111 80.38(10) . . yes
O1 Fe2 N39 97.20(13) . . yes
O37 Fe2 O71 103.30(12) . . yes
O37 Fe2 O101 99.84(11) . . yes
O37 Fe2 O111 96.14(12) . . yes
O37 Fe2 N39 86.38(14) . . yes
O71 Fe2 O101 156.27(12) . . yes
O71 Fe2 O111 90.27(12) . . yes
O71 Fe2 N39 87.10(14) . . yes
O101 Fe2 O111 92.45(11) . . yes
O101 Fe2 N39 89.18(14) . . yes
O111 Fe2 N39 176.72(13) . . yes
Cl1 Fe3 O1 102.77(8) . . yes
Cl1 Fe3 O2 171.84(8) . . yes
Cl1 Fe3 O101 94.77(8) . . yes
Cl1 Fe3 O121 94.43(8) . . yes
Cl1 Fe3 O131 100.87(8) . . yes
O1 Fe3 O2 81.13(11) . . yes
O1 Fe3 O101 78.38(11) . . yes
O1 Fe3 O121 97.25(11) . . yes
O1 Fe3 O131 153.66(10) . . yes
O2 Fe3 O101 93.03(10) . . yes
O2 Fe3 O121 77.88(10) . . yes
O2 Fe3 O131 76.98(11) . . yes
O101 Fe3 O121 170.50(11) . . yes
O101 Fe3 O131 88.26(11) . . yes
O121 Fe3 O131 92.34(11) . . yes
O1 Fe4 O2 83.34(11) . . yes
O1 Fe4 O81 79.74(10) . . yes
O1 Fe4 O111 81.90(10) . . yes
O1 Fe4 O2 98.30(10) . 2_656 yes
O1 Fe4 O121 176.73(11) . 2_656 yes
O2 Fe4 O81 152.72(10) . . yes
O2 Fe4 O111 100.56(11) . . yes
O2 Fe4 O2 82.68(11) . 2_656 yes
O2 Fe4 O121 99.51(11) . 2_656 yes
O81 Fe4 O111 98.07(11) . . yes
O2 Fe4 O81 78.81(10) 2_656 . yes
O81 Fe4 O121 97.02(11) . 2_656 yes
O2 Fe4 O111 176.75(11) 2_656 . yes
O111 Fe4 O121 99.08(10) . 2_656 yes
O2 Fe4 O121 80.55(10) 2_656 2_656 yes
O57 Fe5 O81 102.40(12) . . yes
O57 Fe5 O91 93.20(12) . . yes
O57 Fe5 N59 87.90(14) . . yes
O2 Fe5 O57 172.00(12) 2_656 . yes
O57 Fe5 O131 93.17(12) . 2_656 yes
O81 Fe5 O91 77.09(10) . . yes
O81 Fe5 N59 166.70(14) . . yes
O2 Fe5 O81 80.65(10) 2_656 . yes
O81 Fe5 O131 88.88(10) . 2_656 yes
O91 Fe5 N59 94.14(12) . . yes
O2 Fe5 O91 94.70(11) 2_656 . yes
O91 Fe5 O131 165.55(10) . 2_656 yes
O2 Fe5 N59 90.26(13) 2_656 . yes
O131 Fe5 N59 99.05(12) 2_656 . yes
O2 Fe5 O131 79.42(11) 2_656 2_656 yes
Fe1 O1 Fe2 97.78(12) . . yes
Fe1 O1 Fe3 152.24(13) . . yes
Fe1 O1 Fe4 101.93(12) . . yes
Fe2 O1 Fe3 99.91(12) . . yes
Fe2 O1 Fe4 97.22(10) . . yes
Fe3 O1 Fe4 96.88(11) . . yes
Fe3 O2 Fe4 98.65(11) . . yes
Fe3 O2 Fe4 98.34(10) . 2_656 yes
Fe3 O2 Fe5 99.68(12) . 2_656 yes
Fe4 O2 Fe4 97.32(11) . 2_656 yes
Fe4 O2 Fe5 150.03(13) . 2_656 yes
Fe4 O2 Fe5 103.22(12) 2_656 2_656 yes
Fe1 O17 C11 130.5(3) . . yes
C18 O20 C21 116.7(4) . . yes
Fe2 O37 C31 132.3(3) . . yes
C38 O40 C41 117.3(4) . . yes
Fe5 O57 C51 129.6(3) . . yes
C58 O60 C61 119.2(4) . . yes
Fe1 O71 Fe2 98.91(13) . . yes
Fe1 O71 C72 125.5(3) . . yes
Fe2 O71 C72 122.7(3) . . yes
Fe1 O81 Fe4 95.99(11) . . yes
Fe1 O81 Fe5 98.64(10) . . yes
Fe1 O81 C82 122.5(2) . . yes
Fe4 O81 Fe5 97.27(11) . . yes
Fe4 O81 C82 120.2(2) . . yes
Fe5 O81 C82 117.0(2) . . yes
Fe1 O91 Fe5 106.65(11) . . yes
Fe1 O91 C92 123.6(2) . . yes
Fe5 O91 C92 122.1(3) . . yes
Fe2 O101 Fe3 103.68(12) . . yes
Fe2 O101 C102 125.1(2) . . yes
Fe3 O101 C102 124.2(2) . . yes
Fe2 O111 Fe4 100.50(10) . . yes
Fe2 O111 C112 117.4(3) . . yes
Fe4 O111 C112 126.0(3) . . yes
Fe3 O121 C122 122.8(2) . . yes
Fe3 O121 Fe4 103.21(10) . 2_656 yes
Fe4 O121 C122 126.2(3) 2_656 . yes
Fe3 O131 C132 128.8(2) . . yes
Fe3 O131 Fe5 102.60(12) . 2_656 yes
Fe5 O131 C132 128.5(2) 2_656 . yes
Fe1 N19 C18 129.0(3) . . yes
Fe2 N39 C38 128.9(3) . . yes
Fe5 N59 C58 128.4(3) . . yes
Fe1 N19 H19 115.00 . . no
C18 N19 H19 116.00 . . no
Fe2 N39 H39 116.00 . . no
C38 N39 H39 115.00 . . no
C58 N59 H59 116.00 . . no
Fe5 N59 H59 116.00 . . no
O17 C11 C12 124.2(4) . . yes
O17 C11 C16 117.9(5) . . yes
C12 C11 C16 117.9(4) . . no
C11 C12 C13 119.2(4) . . no
C11 C12 C18 121.7(4) . . no
C13 C12 C18 118.9(5) . . no
C12 C13 C14 121.1(5) . . no
C13 C14 C15 119.7(5) . . no
C14 C15 C16 120.4(5) . . no
C11 C16 C15 121.7(5) . . no
O20 C18 N19 123.3(5) . . yes
N19 C18 C12 124.1(5) . . yes
O20 C18 C12 112.6(4) . . yes
C32 C31 C36 118.2(4) . . no
O37 C31 C32 123.8(4) . . yes
O37 C31 C36 118.0(4) . . yes
C31 C32 C33 118.3(4) . . no
C31 C32 C38 122.1(4) . . no
C33 C32 C38 119.6(4) . . no
C32 C33 C34 121.1(5) . . no
C33 C34 C35 120.6(5) . . no
C34 C35 C36 120.1(5) . . no
C31 C36 C35 121.7(4) . . no
O40 C38 N39 124.4(5) . . yes
N39 C38 C32 123.9(5) . . yes
O40 C38 C32 111.8(4) . . yes
O57 C51 C52 124.3(4) . . yes
C52 C51 C56 118.6(4) . . no
O57 C51 C56 117.1(4) . . yes
C53 C52 C58 118.5(4) . . no
C51 C52 C58 122.7(4) . . no
C51 C52 C53 118.8(5) . . no
C52 C53 C54 120.9(5) . . no
C53 C54 C55 120.5(5) . . no
C54 C55 C56 120.4(5) . . no
C51 C56 C55 120.9(4) . . no
N59 C58 C52 123.0(4) . . yes
O60 C58 N59 123.6(5) . . yes
O60 C58 C52 113.4(4) . . yes
C12 C13 H13 119.00 . . no
C14 C13 H13 120.00 . . no
C13 C14 H14 120.00 . . no
C15 C14 H14 120.00 . . no
C14 C15 H15 120.00 . . no
C16 C15 H15 120.00 . . no
C11 C16 H16 119.00 . . no
C15 C16 H16 119.00 . . no
O20 C21 H21A 109.00 . . no
O20 C21 H21B 110.00 . . no
O20 C21 H21C 109.00 . . no
H21A C21 H21B 109.00 . . no
H21A C21 H21C 109.00 . . no
H21B C21 H21C 109.00 . . no
C32 C33 H33 119.00 . . no
C34 C33 H33 120.00 . . no
C33 C34 H34 120.00 . . no
C35 C34 H34 120.00 . . no
C34 C35 H35 120.00 . . no
C36 C35 H35 120.00 . . no
C31 C36 H36 119.00 . . no
C35 C36 H36 119.00 . . no
O40 C41 H41A 109.00 . . no
O40 C41 H41B 109.00 . . no
O40 C41 H41C 110.00 . . no
H41A C41 H41B 109.00 . . no
H41A C41 H41C 109.00 . . no
H41B C41 H41C 109.00 . . no
C52 C53 H53 120.00 . . no
C54 C53 H53 120.00 . . no
C53 C54 H54 120.00 . . no
C55 C54 H54 120.00 . . no
C54 C55 H55 120.00 . . no
C56 C55 H55 120.00 . . no
C51 C56 H56 120.00 . . no
C55 C56 H56 120.00 . . no
O60 C61 H61A 109.00 . . no
O60 C61 H61B 109.00 . . no
O60 C61 H61C 109.00 . . no
H61A C61 H61B 109.00 . . no
H61A C61 H61C 110.00 . . no
H61B C61 H61C 109.00 . . no
O71 C72 H72A 109.00 . . no
O71 C72 H72B 109.00 . . no
O71 C72 H72C 110.00 . . no
H72A C72 H72B 109.00 . . no
H72A C72 H72C 109.00 . . no
H72B C72 H72C 109.00 . . no
O81 C82 H82A 110.00 . . no
O81 C82 H82B 109.00 . . no
O81 C82 H82C 109.00 . . no
H82A C82 H82B 109.00 . . no
H82A C82 H82C 109.00 . . no
H82B C82 H82C 109.00 . . no
O91 C92 H92A 109.00 . . no
O91 C92 H92B 109.00 . . no
O91 C92 H92C 109.00 . . no
H92A C92 H92B 109.00 . . no
H92A C92 H92C 110.00 . . no
H92B C92 H92C 110.00 . . no
O101 C102 H10A 109.00 . . no
O101 C102 H10B 109.00 . . no
O101 C102 H10C 109.00 . . no
H10A C102 H10B 109.00 . . no
H10A C102 H10C 109.00 . . no
H10B C102 H10C 110.00 . . no
O111 C112 H11A 109.00 . . no
O111 C112 H11B 110.00 . . no
O111 C112 H11C 109.00 . . no
H11A C112 H11B 109.00 . . no
H11A C112 H11C 109.00 . . no
H11B C112 H11C 110.00 . . no
O121 C122 H12A 109.00 . . no
O121 C122 H12B 109.00 . . no
O121 C122 H12C 110.00 . . no
H12A C122 H12B 109.00 . . no
H12A C122 H12C 110.00 . . no
H12B C122 H12C 109.00 . . no
O131 C132 H13A 109.00 . . no
O131 C132 H13B 110.00 . . no
O131 C132 H13C 109.00 . . no
H13A C132 H13B 109.00 . . no
H13A C132 H13C 109.00 . . no
H13B C132 H13C 109.00 . . no

loop_
_geom_bond_atom_site_label_1
_geom_bond_atom_site_label_2
_geom_bond_distance
_geom_bond_site_symmetry_2
_geom_bond_publ_flag
Fe1 O1 1.970(3) . yes
Fe1 O17 1.921(3) . yes
Fe1 O71 2.016(3) . yes
Fe1 O81 2.118(3) . yes
Fe1 O91 1.988(3) . yes
Fe1 N19 2.098(4) . yes
Fe2 O1 2.081(3) . yes
Fe2 O37 1.909(3) . yes
Fe2 O71 2.002(3) . yes
Fe2 O101 1.977(3) . yes
Fe2 O111 2.064(3) . yes
Fe2 N39 2.106(4) . yes
Fe3 Cl1 2.3064(14) . yes
Fe3 O1 2.018(3) . yes
Fe3 O2 2.100(3) . yes
Fe3 O101 2.014(3) . yes
Fe3 O121 2.052(3) . yes
Fe3 O131 1.998(3) . yes
Fe4 O1 2.082(3) . yes
Fe4 O2 1.943(3) . yes
Fe4 O81 2.119(3) . yes
Fe4 O111 1.998(3) . yes
Fe4 O2 2.066(2) 2_656 yes
Fe4 O121 1.970(3) 2_656 yes
Fe5 O57 1.922(3) . yes
Fe5 O81 2.115(3) . yes
Fe5 O91 2.014(3) . yes
Fe5 N59 2.067(3) . yes
Fe5 O2 1.988(3) 2_656 yes
Fe5 O131 2.006(3) 2_656 yes
O17 C11 1.337(6) . yes
O20 C18 1.343(7) . yes
O20 C21 1.448(8) . yes
O37 C31 1.333(5) . yes
O40 C38 1.363(6) . yes
O40 C41 1.451(6) . yes
O57 C51 1.331(5) . yes
O60 C58 1.333(6) . yes
O60 C61 1.424(7) . yes
O71 C72 1.423(5) . yes
O81 C82 1.443(6) . yes
O91 C92 1.428(5) . yes
O101 C102 1.423(5) . yes
O111 C112 1.447(6) . yes
O121 C122 1.415(5) . yes
O131 C132 1.419(5) . yes
N19 C18 1.261(6) . yes
N39 C38 1.270(6) . yes
N59 C58 1.300(6) . yes
N19 H19 0.8800 . no
N39 H39 0.8800 . no
N59 H59 0.8800 . no
C11 C16 1.392(7) . no
C11 C12 1.414(8) . no
C12 C13 1.414(7) . no
C12 C18 1.468(7) . no
C13 C14 1.365(7) . no
C14 C15 1.381(8) . no
C15 C16 1.380(7) . no
C31 C36 1.403(6) . no
C31 C32 1.431(6) . no
C32 C38 1.461(7) . no
C32 C33 1.412(7) . no
C33 C34 1.368(8) . no
C34 C35 1.381(8) . no
C35 C36 1.367(8) . no
C51 C52 1.417(6) . no
C51 C56 1.422(7) . no
C52 C58 1.461(8) . no
C52 C53 1.409(7) . no
C53 C54 1.378(8) . no
C54 C55 1.385(8) . no
C55 C56 1.369(7) . no
C13 H13 0.9500 . no
C14 H14 0.9500 . no
C15 H15 0.9500 . no
C16 H16 0.9500 . no
C21 H21A 0.9800 . no
C21 H21B 0.9800 . no
C21 H21C 0.9800 . no
C33 H33 0.9500 . no
C34 H34 0.9500 . no
C35 H35 0.9500 . no
C36 H36 0.9500 . no
C41 H41A 0.9800 . no
C41 H41B 0.9800 . no
C41 H41C 0.9800 . no
C53 H53 0.9500 . no
C54 H54 0.9500 . no
C55 H55 0.9500 . no
C56 H56 0.9500 . no
C61 H61A 0.9800 . no
C61 H61B 0.9800 . no
C61 H61C 0.9800 . no
C72 H72A 0.9800 . no
C72 H72B 0.9800 . no
C72 H72C 0.9800 . no
C82 H82A 0.9800 . no
C82 H82B 0.9800 . no
C82 H82C 0.9800 . no
C92 H92A 0.9800 . no
C92 H92B 0.9800 . no
C92 H92C 0.9800 . no
C102 H10A 0.9800 . no
C102 H10B 0.9800 . no
C102 H10C 0.9800 . no
C112 H11A 0.9800 . no
C112 H11B 0.9800 . no
C112 H11C 0.9800 . no
C122 H12A 0.9800 . no
C122 H12B 0.9800 . no
C122 H12C 0.9800 . no
C132 H13A 0.9800 . no
C132 H13B 0.9800 . no
C132 H13C 0.9800 . no

loop_
_geom_contact_atom_site_label_1
_geom_contact_atom_site_label_2
_geom_contact_distance
_geom_contact_site_symmetry_2
_geom_contact_publ_flag
Fe1 H39 3.2500 . no
Fe2 H61A 3.4100 2_656 no
Fe4 H59 3.3900 2_656 no
Cl1 O1 3.383(3) . no
Cl1 O101 3.186(3) . no
Cl1 O121 3.203(3) . no
Cl1 O131 3.324(3) . no
Cl1 C21 3.619(6) 1_545 no
Cl1 C102 3.537(5) . no
Cl1 C122 3.313(5) . no
Cl1 C132 3.520(5) . no
Cl1 H10C 3.0200 . no
Cl1 H12B 3.0400 . no
Cl1 H13A 2.8400 . no
Cl1 H21B 2.8100 1_545 no
Cl1 H41C 3.0600 . no
Cl1 H61B 3.1000 2_756 no
O1 Fe5 3.742(3) . no
O1 Cl1 3.383(3) . no
O1 O2 2.678(4) . no
O1 O17 3.086(4) . no
O1 O71 2.611(4) . no
O1 O81 2.693(4) . no
O1 O91 2.894(4) . no
O1 O101 2.548(4) . no
O1 O111 2.675(3) . no
O1 O121 3.054(4) . no
O1 N39 3.140(5) . no
O1 Fe4 3.702(3) 2_656 no
O1 O2 3.138(4) 2_656 no
O2 Fe2 3.747(3) . no
O2 O1 2.678(4) . no
O2 O101 2.986(4) . no
O2 O111 3.032(4) . no
O2 O121 2.610(3) . no
O2 O131 2.552(4) . no
O2 Fe1 3.737(3) 2_656 no
O2 Fe3 3.730(3) 2_656 no
O2 O1 3.138(4) 2_656 no
O2 O2 2.650(4) 2_656 no
O2 O81 2.657(4) 2_656 no
O2 O91 2.944(4) 2_656 no
O2 O121 2.987(4) 2_656 no
O2 N59 2.875(4) 2_656 no
O17 C18 2.941(6) . no
O17 Fe2 3.795(3) . no
O17 O1 3.086(4) . no
O17 O71 2.929(5) . no
O17 O91 2.959(4) . no
O17 N19 2.752(5) . no
O17 N39 3.143(5) . no
O17 C72 3.366(6) . no
O17 C92 3.188(5) . no
O37 O101 2.973(4) . no
O37 N39 2.751(5) . no
O37 C38 2.950(6) . no
O37 C72 3.366(6) . no
O37 C102 3.283(5) . no
O37 O71 3.067(4) . no
O37 C112 3.207(6) . no
O37 O111 2.958(4) . no
O57 O91 2.861(4) . no
O57 C92 3.237(6) . no
O57 O81 3.149(4) . no
O57 C58 2.961(6) . no
O57 O131 2.854(4) 2_656 no
O57 N59 2.771(5) . no
O57 C132 3.111(5) 2_656 no
O71 O17 2.929(5) . no
O71 O37 3.067(4) . no
O71 C112 3.262(6) . no
O71 Fe4 3.521(3) . no
O71 O1 2.611(4) . no
O71 C82 3.225(6) . no
O71 N39 2.831(5) . no
O71 O111 2.882(4) . no
O71 O81 2.875(4) . no
O71 N19 2.887(5) . no
O81 O71 2.875(4) . no
O81 N19 2.901(4) . no
O81 Fe2 3.741(3) . no
O81 O1 2.693(4) . no
O81 O57 3.149(4) . no
O81 O91 2.574(3) . no
O81 O111 3.110(4) . no
O81 Fe3 3.743(3) 2_656 no
O81 O131 2.886(4) 2_656 no
O81 O121 3.064(4) 2_656 no
O81 O2 2.657(4) 2_656 no
O91 N59 2.988(4) . no
O91 O1 2.894(4) . no
O91 O17 2.959(4) . no
O91 O81 2.574(3) . no
O91 N19 2.947(4) . no
O91 O2 2.944(4) 2_656 no
O91 Fe4 3.574(2) . no
O91 C122 3.387(6) . no
O91 O57 2.861(4) . no
O101 Cl1 3.186(3) . no
O101 N39 2.867(5) . no
O101 O1 2.548(4) . no
O101 Fe4 3.506(3) . no
O101 Fe5 3.579(3) 2_656 no
O101 O111 2.918(4) . no
O101 N59 3.010(4) 2_656 no
O101 O131 2.794(4) . no
O101 O37 2.973(4) . no
O101 O2 2.986(4) . no
O2 H59 2.7700 2_656 no
O111 O1 2.675(3) . no
O111 O71 2.882(4) . no
O111 Fe3 3.695(3) . no
O111 O81 3.110(4) . no
O111 Fe1 3.704(2) . no
O111 O37 2.958(4) . no
O111 C122 3.339(5) 2_656 no
O111 O121 3.019(4) 2_656 no
O111 O101 2.918(4) . no
O111 O2 3.032(4) . no
O17 H39 2.4400 . no
O17 H72A 2.9000 . no
O17 H92A 2.6700 . no
O20 H13 2.3300 . no
O121 O81 3.064(4) 2_656 no
O121 Fe4 3.588(3) . no
O121 O131 2.922(4) . no
O121 O2 2.610(3) . no
O121 O111 3.019(4) 2_656 no
O121 O1 3.054(4) . no
O121 O2 2.987(4) 2_656 no
O121 C82 3.399(6) 2_656 no
O121 Fe5 3.712(2) 2_656 no
O121 Cl1 3.203(3) . no
O131 O121 2.922(4) . no
O131 C102 3.121(5) . no
O131 C82 3.113(5) 2_656 no
O131 N59 3.099(4) 2_656 no
O131 Cl1 3.324(3) . no
O131 O101 2.794(4) . no
O131 O81 2.886(4) 2_656 no
O131 Fe4 3.556(3) 2_656 no
O131 O2 2.552(4) . no
O131 O57 2.854(4) 2_656 no
O37 H61A 2.6500 2_656 no
O37 H72C 2.8100 . no
O37 H10A 2.7200 . no
O37 H15 2.7600 1_455 no
O40 H33 2.3100 . no
O57 H92C 2.8600 . no
O57 H13B 2.7600 2_656 no
O57 H82C 2.8600 . no
O60 H53 2.3200 . no
O60 H34 2.5600 1_666 no
O71 H82B 2.6500 . no
O71 H11C 2.7100 . no
O81 H19 2.7400 . no
O91 H12B 2.7400 . no
O101 H59 2.8600 2_656 no
O111 H12A 2.7500 2_656 no
O111 H59 2.6000 2_656 no
O121 H82A 2.8200 2_656 no
O121 H11A 2.8700 2_656 no
O131 H10B 2.6600 . no
O131 H82A 2.7900 2_656 no
N19 Fe5 3.784(3) . no
N19 O17 2.752(5) . no
N19 O71 2.887(5) . no
N19 O81 2.901(4) . no
N19 O91 2.947(4) . no
N19 C11 2.924(6) . no
N19 C72 3.131(6) . no
N19 C82 3.103(5) . no
N39 O17 3.143(5) . no
N39 O37 2.751(5) . no
N39 O71 2.831(5) . no
N39 O101 2.867(5) . no
N39 Fe1 3.589(4) . no
N39 Fe3 3.824(4) . no
N39 O1 3.140(5) . no
N39 C102 3.291(6) . no
N39 C31 2.933(6) . no
N39 C72 3.179(7) . no
N59 C102 3.324(5) 2_656 no
N59 Fe3 3.764(3) 2_656 no
N59 O57 2.771(5) . no
N59 O91 2.988(4) . no
N59 C92 3.209(5) . no
N59 O2 2.875(4) 2_656 no
N59 C51 2.943(6) . no
N59 O101 3.010(4) 2_656 no
N59 O131 3.099(4) 2_656 no
N19 H82C 2.8500 . no
N19 H21C 2.6800 . no
N19 H72B 2.7500 . no
N19 H21A 2.6300 . no
N39 H72A 2.8600 . no
N39 H41C 2.5900 . no
N39 H41A 2.8500 . no
N59 H61C 2.6700 . no
N59 H92B 2.6700 . no
N59 H61A 2.7500 . no
N59 H10B 2.9000 2_656 no
C11 C92 3.335(6) . no
C15 C112 3.597(7) 1_655 no
C21 Cl1 3.619(6) 1_565 no
C31 C102 3.467(7) . no
C32 C102 3.577(6) . no
C34 C35 3.577(8) 2_545 no
C35 C34 3.577(8) 2_545 no
C35 C35 3.541(8) 2_545 no
C38 C102 3.518(7) . no
C51 C132 3.473(6) 2_656 no
C54 C56 3.586(7) 2_766 no
C56 C54 3.586(7) 2_766 no
C58 C102 3.440(6) 2_656 no
C82 C112 3.396(7) . no
C82 C132 3.450(6) 2_656 no
C92 C122 3.577(7) . no
C92 C11 3.335(6) . no
C102 N59 3.324(5) 2_656 no
C102 C32 3.577(6) . no
C102 C58 3.440(6) 2_656 no
C102 C132 3.466(6) . no
C102 C31 3.467(7) . no
C102 C38 3.518(7) . no
C11 H92A 2.7300 . no
C112 C122 3.411(7) 2_656 no
C112 C82 3.396(7) . no
C112 C15 3.597(7) 1_455 no
C13 H54 3.0600 2_766 no
C15 H36 3.0200 1_655 no
C15 H14 2.9200 2_755 no
C16 H36 3.0300 1_655 no
C18 H54 3.0200 2_766 no
C21 H19 2.3000 . no
C21 H13A 2.7800 1_565 no
C122 C112 3.411(7) 2_656 no
C122 C92 3.577(7) . no
C122 O91 3.387(6) . no
C31 H15 3.0500 1_455 no
C31 H10A 2.7100 . no
C32 H13 3.0800 2_655 no
C32 H10A 3.0200 . no
C132 C51 3.473(6) 2_656 no
C132 C82 3.450(6) 2_656 no
C132 C102 3.466(6) . no
C33 H13 3.0300 2_655 no
C34 H53 3.0800 1_444 no
C36 H15 2.8500 1_455 no
C41 H39 2.3700 . no
C51 H13B 2.7600 2_656 no
C54 H92C 2.9600 2_766 no
C55 H92C 3.0800 2_766 no
C58 H10B 2.8600 2_656 no
C61 H34 3.1000 1_666 no
C61 H11B 2.8900 2_656 no
C61 H59 2.3800 . no
C82 H19 2.5500 . no
C82 H11A 3.0100 . no
C82 H13C 2.8500 2_656 no
C92 H12B 2.8500 . no
C102 H35 3.0800 2_545 no
C112 H12A 2.8000 2_656 no
C112 H82B 2.9300 . no
C122 H11A 2.7900 2_656 no
C132 H10B 2.8400 . no
C132 H82A 3.0200 2_656 no
H10A O37 2.7200 . no
H10A C31 2.7100 . no
H10A C32 3.0200 . no
H10A H35 2.5700 2_545 no
H10B O131 2.6600 . no
H10B C132 2.8400 . no
H10B H13B 2.5400 . no
H10B N59 2.9000 2_656 no
H10B C58 2.8600 2_656 no
H10C Cl1 3.0200 . no
H11A C82 3.0100 . no
H11A O121 2.8700 2_656 no
H11A C122 2.7900 2_656 no
H11A H12A 2.3900 2_656 no
H11B C61 2.8900 2_656 no
H11B H61A 2.5400 2_656 no
H11B H61C 2.5000 2_656 no
H11C O71 2.7100 . no
H11C H82B 2.5000 . no
H12A O111 2.7500 2_656 no
H12A C112 2.8000 2_656 no
H12A H11A 2.3900 2_656 no
H12B Cl1 3.0400 . no
H12B O91 2.7400 . no
H12B C92 2.8500 . no
H13 O20 2.3300 . no
H13 C32 3.0800 2_655 no
H13 C33 3.0300 2_655 no
H13A Cl1 2.8400 . no
H13A C21 2.7800 1_545 no
H13A H21C 2.4300 1_545 no
H13B H10B 2.5400 . no
H13B O57 2.7600 2_656 no
H13B C51 2.7600 2_656 no
H13C H56 2.5000 1_545 no
H13C C82 2.8500 2_656 no
H13C H82A 2.4000 2_656 no
H13C H82C 2.5300 2_656 no
H14 C15 2.9200 2_755 no
H14 H15 2.3800 2_755 no
H15 O37 2.7600 1_655 no
H15 C31 3.0500 1_655 no
H15 C36 2.8500 1_655 no
H15 H36 2.4100 1_655 no
H15 H14 2.3800 2_755 no
H16 H36 2.4300 1_655 no
H16 H61B 2.5900 2_756 no
H19 C21 2.3000 . no
H19 C82 2.5500 . no
H19 H21A 2.0600 . no
H19 H21C 2.2100 . no
H19 H82B 2.5000 . no
H19 H82C 2.1400 . no
H21A N19 2.6300 . no
H21A H19 2.0600 . no
H21B Cl1 2.8100 1_565 no
H21B H33 2.5900 2_655 no
H21C N19 2.6800 . no
H21C H13A 2.4300 1_565 no
H21C H19 2.2100 . no
H21C H56 2.5500 . no
H33 O40 2.3100 . no
H33 H21B 2.5900 2_655 no
H34 O60 2.5600 1_444 no
H34 C61 3.1000 1_444 no
H34 H53 2.5500 1_444 no
H35 C102 3.0800 2_545 no
H35 H10A 2.5700 2_545 no
H36 C15 3.0200 1_455 no
H36 C16 3.0300 1_455 no
H36 H15 2.4100 1_455 no
H36 H16 2.4300 1_455 no
H39 Fe1 3.2500 . no
H39 O17 2.4400 . no
H39 C41 2.3700 . no
H39 H41A 2.3200 . no
H39 H41C 2.0800 . no
H41A N39 2.8500 . no
H41A H39 2.3200 . no
H41C Cl1 3.0600 . no
H41C N39 2.5900 . no
H41C H39 2.0800 . no
H53 O60 2.3200 . no
H53 C34 3.0800 1_666 no
H53 H34 2.5500 1_666 no
H54 C13 3.0600 2_766 no
H54 C18 3.0200 2_766 no
H54 H92C 2.3500 2_766 no
H55 H92C 2.6000 2_766 no
H56 H13C 2.5000 1_565 no
H56 H21C 2.5500 . no
H59 C61 2.3800 . no
H59 H61A 2.2600 . no
H59 H61C 2.1600 . no
H59 Fe4 3.3900 2_656 no
H59 O101 2.8600 2_656 no
H59 O111 2.6000 2_656 no
H61A N59 2.7500 . no
H61A H59 2.2600 . no
H61A Fe2 3.4100 2_656 no
H61A O37 2.6500 2_656 no
H61A H11B 2.5400 2_656 no
H61B Cl1 3.1000 2_756 no
H61B H16 2.5900 2_756 no
H61C N59 2.6700 . no
H61C H59 2.1600 . no
H61C H11B 2.5000 2_656 no
H72A O17 2.9000 . no
H72A N39 2.8600 . no
H72B N19 2.7500 . no
H72C O37 2.8100 . no
H82A O121 2.8200 2_656 no
H82A O131 2.7900 2_656 no
H82A C132 3.0200 2_656 no
H82A H13C 2.4000 2_656 no
H82B O71 2.6500 . no
H82B C112 2.9300 . no
H82B H11C 2.5000 . no
H82B H19 2.5000 . no
H82C O57 2.8600 . no
H82C N19 2.8500 . no
H82C H19 2.1400 . no
H82C H13C 2.5300 2_656 no
H92A O17 2.6700 . no
H92A C11 2.7300 . no
H92B N59 2.6700 . no
H92C O57 2.8600 . no
H92C C54 2.9600 2_766 no
H92C C55 3.0800 2_766 no
H92C H54 2.3500 2_766 no
H92C H55 2.6000 2_766 no

loop_
_geom_hbond_atom_site_label_D
_geom_hbond_atom_site_label_H
_geom_hbond_atom_site_label_A
_geom_hbond_distance_DH
_geom_hbond_distance_HA
_geom_hbond_distance_DA
_geom_hbond_angle_DHA
_geom_hbond_site_symmetry_A
_geom_hbond_publ_flag
N39 H39 O17 0.8800 2.4400 3.143(5) 137.00 . yes
N59 H59 O111 0.8800 2.6000 3.399(5) 151.00 2_656 yes
C13 H13 O20 0.9500 2.3300 2.676(6) 101.00 . yes
C21 H21B Cl1 0.9800 2.8100 3.619(6) 140.00 1_565 yes
C33 H33 O40 0.9500 2.3100 2.667(6) 101.00 . yes
C34 H34 O60 0.9500 2.5600 3.476(7) 163.00 1_444 yes
C53 H53 O60 0.9500 2.3200 2.668(7) 101.00 . yes

loop_
_geom_torsion_atom_site_label_1
_geom_torsion_atom_site_label_2
_geom_torsion_atom_site_label_3
_geom_torsion_atom_site_label_4
_geom_torsion
_geom_torsion_site_symmetry_1
_geom_torsion_site_symmetry_3
_geom_torsion_site_symmetry_4
_geom_torsion_publ_flag
O17 Fe1 O1 Fe2 -83.64(13) . . . no
O17 Fe1 O1 Fe3 45.6(3) . . . no
O17 Fe1 O1 Fe4 177.23(12) . . . no
O71 Fe1 O1 Fe2 10.55(11) . . . no
O71 Fe1 O1 Fe3 139.8(3) . . . no
O71 Fe1 O1 Fe4 -88.57(12) . . . no
O81 Fe1 O1 Fe2 99.72(11) . . . no
O81 Fe1 O1 Fe3 -131.0(3) . . . no
O81 Fe1 O1 Fe4 0.60(10) . . . no
O91 Fe1 O1 Fe2 176.58(11) . . . no
O91 Fe1 O1 Fe3 -54.2(3) . . . no
O91 Fe1 O1 Fe4 77.46(11) . . . no
O1 Fe1 O17 C11 -165.1(4) . . . no
O71 Fe1 O17 C11 111.7(4) . . . no
O91 Fe1 O17 C11 -68.7(4) . . . no
N19 Fe1 O17 C11 23.0(4) . . . no
O1 Fe1 O71 Fe2 -11.00(12) . . . no
O1 Fe1 O71 C72 -152.5(3) . . . no
O17 Fe1 O71 Fe2 93.30(13) . . . no
O17 Fe1 O71 C72 -48.2(3) . . . no
O81 Fe1 O71 Fe2 -93.53(13) . . . no
O81 Fe1 O71 C72 124.9(3) . . . no
N19 Fe1 O71 Fe2 179.49(14) . . . no
N19 Fe1 O71 C72 38.0(3) . . . no
O1 Fe1 O81 Fe4 -0.58(10) . . . no
O1 Fe1 O81 Fe5 97.74(12) . . . no
O1 Fe1 O81 C82 -132.4(3) . . . no
O71 Fe1 O81 Fe4 81.44(11) . . . no
O71 Fe1 O81 Fe5 179.76(12) . . . no
O71 Fe1 O81 C82 -50.4(3) . . . no
O91 Fe1 O81 Fe4 -96.38(11) . . . no
O91 Fe1 O81 Fe5 1.94(11) . . . no
O91 Fe1 O81 C82 131.8(3) . . . no
N19 Fe1 O81 Fe4 170.64(12) . . . no
N19 Fe1 O81 Fe5 -91.04(12) . . . no
N19 Fe1 O81 C82 38.8(3) . . . no
O1 Fe1 O91 Fe5 -83.34(13) . . . no
O1 Fe1 O91 C92 126.9(3) . . . no
O17 Fe1 O91 Fe5 170.88(13) . . . no
O17 Fe1 O91 C92 21.2(3) . . . no
O81 Fe1 O91 Fe5 -2.10(12) . . . no
O81 Fe1 O91 C92 -151.8(3) . . . no
N19 Fe1 O91 Fe5 84.28(14) . . . no
N19 Fe1 O91 C92 -65.5(3) . . . no
O17 Fe1 N19 C18 -14.0(4) . . . no
O71 Fe1 N19 C18 -110.2(4) . . . no
O81 Fe1 N19 C18 161.6(4) . . . no
O91 Fe1 N19 C18 84.2(4) . . . no
O71 Fe2 O1 Fe1 -10.70(12) . . . no
O71 Fe2 O1 Fe3 -169.22(13) . . . no
O71 Fe2 O1 Fe4 92.46(13) . . . no
O101 Fe2 O1 Fe1 162.56(12) . . . no
O101 Fe2 O1 Fe3 4.04(10) . . . no
O101 Fe2 O1 Fe4 -94.28(12) . . . no
O111 Fe2 O1 Fe1 -102.78(12) . . . no
O111 Fe2 O1 Fe3 98.71(12) . . . no
O111 Fe2 O1 Fe4 0.38(11) . . . no
N39 Fe2 O1 Fe1 74.98(15) . . . no
N39 Fe2 O1 Fe3 -83.53(14) . . . no
N39 Fe2 O1 Fe4 178.15(14) . . . no
O71 Fe2 O37 C31 104.8(4) . . . no
O101 Fe2 O37 C31 -69.9(4) . . . no
O111 Fe2 O37 C31 -163.5(4) . . . no
N39 Fe2 O37 C31 18.6(4) . . . no
O1 Fe2 O71 Fe1 10.48(11) . . . no
O1 Fe2 O71 C72 153.5(4) . . . no
O37 Fe2 O71 Fe1 -172.98(13) . . . no
O37 Fe2 O71 C72 -30.0(4) . . . no
O101 Fe2 O71 Fe1 -6.1(4) . . . no
O101 Fe2 O71 C72 136.9(4) . . . no
O111 Fe2 O71 Fe1 90.64(12) . . . no
O111 Fe2 O71 C72 -126.3(3) . . . no
N39 Fe2 O71 Fe1 -87.39(15) . . . no
N39 Fe2 O71 C72 55.6(4) . . . no
O1 Fe2 O101 Fe3 -4.11(10) . . . no
O1 Fe2 O101 C102 -155.5(3) . . . no
O37 Fe2 O101 Fe3 179.62(12) . . . no
O37 Fe2 O101 C102 28.3(3) . . . no
O71 Fe2 O101 Fe3 12.6(3) . . . no
O71 Fe2 O101 C102 -138.8(3) . . . no
O111 Fe2 O101 Fe3 -83.71(11) . . . no
O111 Fe2 O101 C102 124.9(3) . . . no
N39 Fe2 O101 Fe3 93.44(14) . . . no
N39 Fe2 O101 C102 -57.9(3) . . . no
O1 Fe2 O111 Fe4 -0.40(11) . . . no
O1 Fe2 O111 C112 139.9(3) . . . no
O37 Fe2 O111 Fe4 176.90(12) . . . no
O37 Fe2 O111 C112 -42.8(3) . . . no
O71 Fe2 O111 Fe4 -79.70(13) . . . no
O71 Fe2 O111 C112 60.6(3) . . . no
O101 Fe2 O111 Fe4 76.72(12) . . . no
O101 Fe2 O111 C112 -142.9(3) . . . no
O1 Fe2 N39 C38 163.1(5) . . . no
O37 Fe2 N39 C38 -14.4(5) . . . no
O71 Fe2 N39 C38 -117.9(5) . . . no
O101 Fe2 N39 C38 85.5(5) . . . no
Cl1 Fe3 O1 Fe1 -40.5(3) . . . no
Cl1 Fe3 O1 Fe2 88.36(9) . . . no
Cl1 Fe3 O1 Fe4 -173.03(7) . . . no
O2 Fe3 O1 Fe1 132.2(3) . . . no
O2 Fe3 O1 Fe2 -98.94(11) . . . no
O2 Fe3 O1 Fe4 -0.33(9) . . . no
O101 Fe3 O1 Fe1 -132.8(3) . . . no
O101 Fe3 O1 Fe2 -3.96(10) . . . no
O101 Fe3 O1 Fe4 94.65(11) . . . no
O121 Fe3 O1 Fe1 55.8(3) . . . no
O121 Fe3 O1 Fe2 -175.41(10) . . . no
O121 Fe3 O1 Fe4 -76.80(11) . . . no
O131 Fe3 O1 Fe1 166.2(2) . . . no
O131 Fe3 O1 Fe2 -64.9(3) . . . no
O131 Fe3 O1 Fe4 33.7(3) . . . no
O1 Fe3 O2 Fe4 0.36(10) . . . no
O1 Fe3 O2 Fe4 -98.42(11) . . 2_656 no
O1 Fe3 O2 Fe5 156.55(12) . . 2_656 no
O101 Fe3 O2 Fe4 -77.38(12) . . . no
O101 Fe3 O2 Fe4 -176.15(12) . . 2_656 no
O101 Fe3 O2 Fe5 78.81(12) . . 2_656 no
O121 Fe3 O2 Fe4 99.80(12) . . . no
O121 Fe3 O2 Fe4 1.03(11) . . 2_656 no
O121 Fe3 O2 Fe5 -104.01(12) . . 2_656 no
O131 Fe3 O2 Fe4 -164.89(12) . . . no
O131 Fe3 O2 Fe4 96.34(12) . . 2_656 no
O131 Fe3 O2 Fe5 -8.70(10) . . 2_656 no
Cl1 Fe3 O101 Fe2 -97.85(10) . . . no
Cl1 Fe3 O101 C102 53.9(3) . . . no
O1 Fe3 O101 Fe2 4.23(11) . . . no
O1 Fe3 O101 C102 156.0(3) . . . no
O2 Fe3 O101 Fe2 84.52(12) . . . no
O2 Fe3 O101 C102 -123.8(3) . . . no
O131 Fe3 O101 Fe2 161.38(12) . . . no
O131 Fe3 O101 C102 -46.9(3) . . . no
Cl1 Fe3 O121 C122 30.9(3) . . . no
Cl1 Fe3 O121 Fe4 -178.34(10) . . 2_656 no
O1 Fe3 O121 C122 -72.6(3) . . . no
O1 Fe3 O121 Fe4 78.17(13) . . 2_656 no
O2 Fe3 O121 C122 -151.9(3) . . . no
O2 Fe3 O121 Fe4 -1.09(11) . . 2_656 no
O131 Fe3 O121 C122 132.0(3) . . . no
O131 Fe3 O121 Fe4 -77.24(13) . . 2_656 no
Cl1 Fe3 O131 C132 -2.8(3) . . . no
Cl1 Fe3 O131 Fe5 -179.34(9) . . 2_656 no
O1 Fe3 O131 C132 150.7(3) . . . no
O1 Fe3 O131 Fe5 -25.8(3) . . 2_656 no
O2 Fe3 O131 C132 -174.8(3) . . . no
O2 Fe3 O131 Fe5 8.71(10) . . 2_656 no
O101 Fe3 O131 C132 91.7(3) . . . no
O101 Fe3 O131 Fe5 -84.81(12) . . 2_656 no
O121 Fe3 O131 C132 -97.8(3) . . . no
O121 Fe3 O131 Fe5 85.70(12) . . 2_656 no
O2 Fe4 O1 Fe1 -159.11(12) . . . no
O2 Fe4 O1 Fe2 101.32(11) . . . no
O2 Fe4 O1 Fe3 0.36(10) . . . no
O81 Fe4 O1 Fe1 -0.60(10) . . . no
O81 Fe4 O1 Fe2 -100.17(11) . . . no
O81 Fe4 O1 Fe3 158.87(11) . . . no
O111 Fe4 O1 Fe1 99.18(12) . . . no
O111 Fe4 O1 Fe2 -0.39(11) . . . no
O111 Fe4 O1 Fe3 -101.35(11) . . . no
O2 Fe4 O1 Fe1 -77.55(12) 2_656 . . no
O2 Fe4 O1 Fe2 -177.12(11) 2_656 . . no
O2 Fe4 O1 Fe3 81.92(11) 2_656 . . no
O1 Fe4 O2 Fe3 -0.34(10) . . . no
O1 Fe4 O2 Fe4 99.30(10) . . 2_656 no
O1 Fe4 O2 Fe5 -127.5(3) . . 2_656 no
O81 Fe4 O2 Fe3 -52.2(3) . . . no
O81 Fe4 O2 Fe4 47.5(3) . . 2_656 no
O81 Fe4 O2 Fe5 -179.4(2) . . 2_656 no
O111 Fe4 O2 Fe3 80.10(11) . . . no
O111 Fe4 O2 Fe4 179.74(10) . . 2_656 no
O111 Fe4 O2 Fe5 -47.1(3) . . 2_656 no
O2 Fe4 O2 Fe3 -99.64(10) 2_656 . . no
O2 Fe4 O2 Fe4 0.00(10) 2_656 . 2_656 no
O2 Fe4 O2 Fe5 133.2(3) 2_656 . 2_656 no
O121 Fe4 O2 Fe3 -178.72(10) 2_656 . . no
O121 Fe4 O2 Fe4 -79.08(11) 2_656 . 2_656 no
O121 Fe4 O2 Fe5 54.1(3) 2_656 . 2_656 no
O1 Fe4 O81 Fe1 0.55(10) . . . no
O1 Fe4 O81 Fe5 -98.99(11) . . . no
O1 Fe4 O81 C82 133.9(3) . . . no
O2 Fe4 O81 Fe1 53.1(3) . . . no
O2 Fe4 O81 Fe5 -46.4(3) . . . no
O2 Fe4 O81 C82 -173.6(3) . . . no
O111 Fe4 O81 Fe1 -79.64(11) . . . no
O111 Fe4 O81 Fe5 -179.18(10) . . . no
O111 Fe4 O81 C82 53.7(3) . . . no
O2 Fe4 O81 Fe1 101.24(10) 2_656 . . no
O2 Fe4 O81 Fe5 1.70(10) 2_656 . . no
O2 Fe4 O81 C82 -125.4(3) 2_656 . . no
O121 Fe4 O81 Fe1 -179.90(10) 2_656 . . no
O121 Fe4 O81 Fe5 80.57(11) 2_656 . . no
O121 Fe4 O81 C82 -46.6(3) 2_656 . . no
O1 Fe4 O111 Fe2 0.40(11) . . . no
O1 Fe4 O111 C112 -135.2(3) . . . no
O2 Fe4 O111 Fe2 -81.23(12) . . . no
O2 Fe4 O111 C112 143.2(3) . . . no
O81 Fe4 O111 Fe2 78.75(12) . . . no
O81 Fe4 O111 C112 -56.8(3) . . . no
O121 Fe4 O111 Fe2 177.24(12) 2_656 . . no
O121 Fe4 O111 C112 41.7(3) 2_656 . . no
O1 Fe4 O2 Fe5 75.89(12) . 2_656 . no
O1 Fe4 O2 Fe3 177.96(11) . 2_656 2_656 no
O1 Fe4 O2 Fe4 -82.13(11) . 2_656 2_656 no
O2 Fe4 O2 Fe5 158.03(12) . 2_656 . no
O2 Fe4 O2 Fe3 -99.91(11) . 2_656 2_656 no
O2 Fe4 O2 Fe4 0.00(10) . 2_656 2_656 no
O81 Fe4 O2 Fe5 -1.84(10) . 2_656 . no
O81 Fe4 O2 Fe3 100.23(12) . 2_656 2_656 no
O81 Fe4 O2 Fe4 -159.87(12) . 2_656 2_656 no
O121 Fe4 O2 Fe5 -101.01(12) 2_656 2_656 . no
O2 Fe4 O121 Fe3 79.76(12) . 2_656 2_656 no
O2 Fe4 O121 C122 -69.7(3) . 2_656 2_656 no
O81 Fe4 O121 Fe3 -78.46(12) . 2_656 2_656 no
O81 Fe4 O121 C122 132.1(3) . 2_656 2_656 no
O111 Fe4 O121 Fe3 -177.83(12) . 2_656 2_656 no
O111 Fe4 O121 C122 32.8(3) . 2_656 2_656 no
O81 Fe5 O57 C51 166.2(3) . . . no
O91 Fe5 O57 C51 -116.4(4) . . . no
N59 Fe5 O57 C51 -22.3(4) . . . no
O131 Fe5 O57 C51 76.6(4) 2_656 . . no
O57 Fe5 O81 Fe1 88.55(13) . . . no
O57 Fe5 O81 Fe4 -174.22(12) . . . no
O57 Fe5 O81 C82 -44.8(3) . . . no
O91 Fe5 O81 Fe1 -1.92(11) . . . no
O91 Fe5 O81 Fe4 95.31(12) . . . no
O91 Fe5 O81 C82 -135.3(3) . . . no
O2 Fe5 O81 Fe1 -98.98(12) 2_656 . . no
O2 Fe5 O81 Fe4 -1.76(10) 2_656 . . no
O2 Fe5 O81 C82 127.7(3) 2_656 . . no
O131 Fe5 O81 Fe1 -178.45(12) 2_656 . . no
O131 Fe5 O81 Fe4 -81.22(11) 2_656 . . no
O131 Fe5 O81 C82 48.2(3) 2_656 . . no
O57 Fe5 O91 Fe1 -99.89(14) . . . no
O57 Fe5 O91 C92 50.4(3) . . . no
O81 Fe5 O91 Fe1 2.11(12) . . . no
O81 Fe5 O91 C92 152.4(3) . . . no
N59 Fe5 O91 Fe1 171.99(15) . . . no
N59 Fe5 O91 C92 -37.7(3) . . . no
O2 Fe5 O91 Fe1 81.39(13) 2_656 . . no
O2 Fe5 O91 C92 -128.3(3) 2_656 . . no
O57 Fe5 N59 C58 11.9(4) . . . no
O91 Fe5 N59 C58 104.9(4) . . . no
O2 Fe5 N59 C58 -160.3(4) 2_656 . . no
O131 Fe5 N59 C58 -81.0(4) 2_656 . . no
O81 Fe5 O2 Fe4 1.84(10) . 2_656 . no
O81 Fe5 O2 Fe3 -99.19(11) . 2_656 2_656 no
O81 Fe5 O2 Fe4 133.9(3) . 2_656 2_656 no
O91 Fe5 O2 Fe4 -74.23(12) . 2_656 . no
O91 Fe5 O2 Fe3 -175.26(10) . 2_656 2_656 no
O91 Fe5 O2 Fe4 57.8(3) . 2_656 2_656 no
N59 Fe5 O2 Fe4 -168.40(13) . 2_656 . no
N59 Fe5 O2 Fe3 90.58(12) . 2_656 2_656 no
N59 Fe5 O2 Fe4 -36.4(3) . 2_656 2_656 no
O131 Fe5 O2 Fe4 92.44(12) 2_656 2_656 . no
O57 Fe5 O131 Fe3 -167.82(13) . 2_656 2_656 no
O57 Fe5 O131 C132 8.7(3) . 2_656 2_656 no
O81 Fe5 O131 Fe3 89.82(12) . 2_656 2_656 no
O81 Fe5 O131 C132 -93.6(3) . 2_656 2_656 no
N59 Fe5 O131 Fe3 -79.45(15) . 2_656 2_656 no
N59 Fe5 O131 C132 97.1(3) . 2_656 2_656 no
Fe1 O17 C11 C16 157.0(3) . . . no
Fe1 O17 C11 C12 -22.3(6) . . . no
C21 O20 C18 C12 -174.6(5) . . . no
C21 O20 C18 N19 4.7(7) . . . no
Fe2 O37 C31 C32 -15.4(7) . . . no
Fe2 O37 C31 C36 163.0(3) . . . no
C41 O40 C38 N39 0.5(8) . . . no
C41 O40 C38 C32 -179.5(5) . . . no
Fe5 O57 C51 C56 -160.6(3) . . . no
Fe5 O57 C51 C52 20.8(6) . . . no
C61 O60 C58 N59 2.6(6) . . . no
C61 O60 C58 C52 -179.7(4) . . . no
Fe2 O101 C102 H10C 86.00 . . . no
Fe3 O101 C102 H10A -180.00 . . . no
Fe3 O101 C102 H10B 61.00 . . . no
Fe3 O101 C102 H10C -60.00 . . . no
Fe2 O101 C102 H10A -34.00 . . . no
Fe2 O101 C102 H10B -154.00 . . . no
Fe4 O111 C112 H11B -139.00 . . . no
Fe4 O111 C112 H11C 101.00 . . . no
Fe2 O111 C112 H11C -28.00 . . . no
Fe2 O111 C112 H11A -148.00 . . . no
Fe2 O111 C112 H11B 92.00 . . . no
Fe4 O111 C112 H11A -19.00 . . . no
Fe3 O121 C122 H12A 153.00 . . . no
Fe4 O121 C122 H12C 130.00 2_656 . . no
Fe3 O121 C122 H12C -87.00 . . . no
Fe4 O121 C122 H12A 9.00 2_656 . . no
Fe3 O121 C122 H12B 33.00 . . . no
Fe4 O121 C122 H12B -110.00 2_656 . . no
Fe3 O131 C132 H13B -127.00 . . . no
Fe3 O131 C132 H13C 113.00 . . . no
Fe3 O131 C132 H13A -7.00 . . . no
Fe5 O131 C132 H13C -71.00 2_656 . . no
Fe5 O131 C132 H13A 169.00 2_656 . . no
Fe5 O131 C132 H13B 49.00 2_656 . . no
Fe1 N19 C18 C12 3.8(6) . . . no
Fe1 N19 C18 O20 -175.6(3) . . . no
Fe2 N39 C38 C32 6.9(8) . . . no
Fe2 N39 C38 O40 -173.1(4) . . . no
Fe5 N59 C58 C52 0.5(6) . . . no
Fe5 N59 C58 O60 178.0(3) . . . no
O17 C11 C12 C18 3.3(7) . . . no
C16 C11 C12 C13 -1.0(6) . . . no
O17 C11 C12 C13 178.3(4) . . . no
C16 C11 C12 C18 -176.1(4) . . . no
C12 C11 C16 C15 2.7(7) . . . no
O17 C11 C16 C15 -176.8(4) . . . no
C13 C12 C18 O20 9.6(6) . . . no
C13 C12 C18 N19 -169.8(4) . . . no
C11 C12 C13 C14 -0.8(7) . . . no
C18 C12 C13 C14 174.4(5) . . . no
C11 C12 C18 N19 5.3(7) . . . no
C11 C12 C18 O20 -175.3(4) . . . no
C12 C13 C14 C15 1.1(8) . . . no
C13 C14 C15 C16 0.5(8) . . . no
C14 C15 C16 C11 -2.4(7) . . . no
O37 C31 C32 C33 179.0(5) . . . no
C36 C31 C32 C33 0.6(7) . . . no
O37 C31 C36 C35 -179.5(5) . . . no
C32 C31 C36 C35 -1.1(8) . . . no
C36 C31 C32 C38 -178.6(5) . . . no
O37 C31 C32 C38 -0.2(8) . . . no
C31 C32 C38 N39 3.5(8) . . . no
C33 C32 C38 O40 4.3(7) . . . no
C38 C32 C33 C34 179.4(5) . . . no
C31 C32 C38 O40 -176.5(5) . . . no
C31 C32 C33 C34 0.2(8) . . . no
C33 C32 C38 N39 -175.6(5) . . . no
C32 C33 C34 C35 -0.6(8) . . . no
C33 C34 C35 C36 0.2(9) . . . no
C34 C35 C36 C31 0.7(8) . . . no
C56 C51 C52 C58 -179.1(4) . . . no
O57 C51 C56 C55 179.1(4) . . . no
C56 C51 C52 C53 1.1(6) . . . no
O57 C51 C52 C53 179.8(4) . . . no
C52 C51 C56 C55 -2.2(7) . . . no
O57 C51 C52 C58 -0.5(7) . . . no
C58 C52 C53 C54 -179.1(5) . . . no
C53 C52 C58 O60 -7.7(6) . . . no
C51 C52 C58 N59 -9.8(7) . . . no
C51 C52 C53 C54 0.7(7) . . . no
C51 C52 C58 O60 172.5(4) . . . no
C53 C52 C58 N59 170.0(4) . . . no
C52 C53 C54 C55 -1.6(8) . . . no
C53 C54 C55 C56 0.5(8) . . . no
C54 C55 C56 C51 1.4(8) . . . no
